data_1001462
loop_
_publ_author_name
'Salem, Y'
'Linares, C'
'Jacquier, B'
'Saine, M C'
'Gasperin, M'
'Lejus, A M'
'Vivien, D'

_publ_section_title
;
The sites of Gd^3+^ in the luminescent matrix La~1-
x~Gd~x~MgAl~11~O~19~: single crystal structure determination and site-
selective excitation of Gd^3+^
;
_journal_coden_ASTM JCPSA6
_journal_issue 10
_journal_name_full 'Journal of Chemical Physics'
_journal_page_first 7076
_journal_page_last 7084
_journal_paper_doi 10.1063/1.459430
_journal_volume 93
_journal_year 1990
_chemical_formula_structural 'La.43 Gd.46 Mg.635 Al11 O18.46'
_chemical_formula_sum 'Al11 Gd0.46 La0.43 Mg0.635 O18.46'
_chemical_name_systematic
;
Lanthanum gadolinium magnesium aluminium oxide (.4/.5/.6/11/18.5)
;
_space_group_IT_number 194
_symmetry_cell_setting hexagonal
_symmetry_Int_Tables_number 194
_symmetry_space_group_name_Hall '-P 6c 2c'
_symmetry_space_group_name_H-M 'P 63/m m c'
_cell_angle_alpha 90
_cell_angle_beta 90
_cell_angle_gamma 120
_cell_formula_units_Z 2
_cell_length_a 5.565(3)
_cell_length_b 5.565(3)
_cell_length_c 21.89(5)
_cell_volume 587.1
_refine_ls_R_factor_all 0.079
_cod_original_formula_sum 'Al11 Gd.46 La.43 Mg.635 O18.46'
_cod_database_code 1001462

loop_
_symmetry_equiv_pos_as_xyz
x,y,z
-y,x-y,z
y-x,-x,z
-y,-x,z
y-x,y,z
x,x-y,z
-x,-y,-z
y,y-x,-z
x-y,x,-z
y,x,-z
x-y,-y,-z
-x,y-x,-z
-x,-y,1/2+z
y,y-x,1/2+z
x-y,x,1/2+z
y,x,1/2+z
x-y,-y,1/2+z
-x,y-x,1/2+z
x,y,1/2-z
-y,x-y,1/2-z
y-x,-x,1/2-z
-y,-x,1/2-z
y-x,y,1/2-z
x,x-y,1/2-z

loop_
_atom_site_label
_atom_site_type_symbol
_atom_site_symmetry_multiplicity
_atom_site_Wyckoff_symbol
_atom_site_fract_x
_atom_site_fract_y
_atom_site_fract_z
_atom_site_occupancy
_atom_site_attached_hydrogens
_atom_site_calc_flag
La1 La3+ 2 d 0.6667 0.3333 0.25 0.43 0 d
Gd1 Gd3+ 12 j 0.6727(5) 0.3755(3) 0.25 0.077 0 d
Al1 Al3+ 2 a 0. 0. 0. 0.917 0 d
Mg1 Mg2+ 2 a 0. 0. 0. 0.053 0 d
Al2 Al3+ 4 f 0.3333 0.6667 0.0273(1) 0.917 0 d
Mg2 Mg2+ 4 f 0.3333 0.6667 0.0273(1) 0.053 0 d
Al3 Al3+ 4 f 0.3333 0.6667 0.1901(1) 0.917 0 d
Mg3 Mg2+ 4 f 0.3333 0.6667 0.1901(1) 0.053 0 d
Al4 Al3+ 12 k 0.8322(1) 0.6644(2) 0.1085(1) 0.917 0 d
Mg4 Mg2+ 12 k 0.8322(1) 0.6644(2) 0.1085(1) 0.053 0 d
Al5 Al3+ 4 e 0. 0. 0.2419(1) 0.458 0 d
Mg5 Mg2+ 4 e 0. 0. 0.2419(1) 0.026 0 d
O1 O2- 12 j 0.1994(8) 0.3632(6) 0.25 0.47 0 d
O2 O2- 12 k 0.1532(2) 0.3064(4) 0.0533(1) 1. 0 d
O3 O2- 12 k 0.5053(2) 0.0106(4) 0.1515(1) 0.94 0 d
O4 O2- 4 e 0. 0. 0.1511(2) 1. 0 d
O5 O2- 4 f 0.6667 0.3333 0.0578(2) 1. 0 d

loop_
_atom_type_symbol
_atom_type_oxidation_number
La3+ 3.000
Gd3+ 3.000
Al3+ 3.000
Mg2+ 2.000
O2- -2.000
